data_2231955
loop_
_publ_author_name
'Wei, Bin'

_publ_section_title
;
 Dimethyl(4-methylphenyl)ammonium naphthalene-1,5-disulfonate dihydrate
;
_journal_coeditor_code JH2329
_journal_issue 10
_journal_name_full 'Acta Crystallographica Section E'
_journal_page_first o2678
_journal_paper_doi 10.1107/S1600536811037068
_journal_volume 67
_journal_year 2011
_chemical_formula_iupac '2C9 H14 N +, C10 H6 O6 S2 2-, 2H2 O'
_chemical_formula_moiety '2(C9 H14 N +), C10 H6 O6 S2 2-, 2(H2 O)'
_chemical_formula_sum 'C28 H38 N2 O8 S2'
_chemical_formula_weight 594.74
_chemical_name_systematic
;
Dimethyl(4-methylphenyl)ammonium naphthalene-1,5-disulfonate dihydrate
;
_space_group_IT_number 2
_symmetry_cell_setting triclinic
_symmetry_space_group_name_Hall '-P 1'
_symmetry_space_group_name_H-M 'P -1'
_atom_sites_solution_hydrogens geom
_atom_sites_solution_primary direct
_atom_sites_solution_secondary difmap
_audit_creation_method SHELXL-97
_cell_angle_alpha 109.59(3)
_cell_angle_beta 115.79(3)
_cell_angle_gamma 98.39(3)
_cell_formula_units_Z 1
_cell_length_a 9.2660(19)
_cell_length_b 9.882(2)
_cell_length_c 10.260(2)
_cell_measurement_temperature 293(2)
_cell_measurement_theta_max 27.480
_cell_measurement_theta_min 3.005
_cell_volume 748.3(5)
_computing_cell_refinement 'CrystalClear (Rigaku, 2005)'
_computing_data_collection 'CrystalClear (Rigaku, 2005)'
_computing_data_reduction 'CrystalClear (Rigaku, 2005)'
_computing_molecular_graphics 'SHELXTL (Sheldrick, 2008)'
_computing_publication_material 'SHELXTL (Sheldrick, 2008)'
_computing_structure_refinement 'SHELXL97 (Sheldrick, 2008)'
_computing_structure_solution 'SHELXS97 (Sheldrick, 2008)'
_diffrn_ambient_temperature 293(2)
_diffrn_measured_fraction_theta_full 0.996
_diffrn_measured_fraction_theta_max 0.996
_diffrn_measurement_device_type 'Rigaku SCXmini'
_diffrn_measurement_method CCD_Profile_fitting
_diffrn_radiation_monochromator graphite
_diffrn_radiation_source 'fine-focus sealed tube'
_diffrn_radiation_type MoK\a
_diffrn_radiation_wavelength 0.71073
_diffrn_reflns_av_R_equivalents 0.0264
_diffrn_reflns_av_sigmaI/netI 0.0321
_diffrn_reflns_limit_h_max 12
_diffrn_reflns_limit_h_min -12
_diffrn_reflns_limit_k_max 12
_diffrn_reflns_limit_k_min -12
_diffrn_reflns_limit_l_max 13
_diffrn_reflns_limit_l_min -13
_diffrn_reflns_number 7762
_diffrn_reflns_theta_full 27.48
_diffrn_reflns_theta_max 27.48
_diffrn_reflns_theta_min 3.26
_diffrn_standards_number 0
_exptl_absorpt_coefficient_mu 0.228
_exptl_absorpt_correction_T_max 0.955
_exptl_absorpt_correction_T_min 0.955
_exptl_absorpt_correction_type multi-scan
_exptl_absorpt_process_details '(CrystalClear; Rigaku, 2005)'
_exptl_crystal_colour Colorless
_exptl_crystal_density_diffrn 1.315
_exptl_crystal_density_method 'not measured'
_exptl_crystal_description block
_exptl_crystal_F_000 314
_exptl_crystal_size_max 0.2000
_exptl_crystal_size_mid 0.2000
_exptl_crystal_size_min 0.2000
_refine_diff_density_max 0.283
_refine_diff_density_min -0.340
_refine_ls_extinction_coef 0.030(5)
_refine_ls_extinction_expression Fc^*^=kFc[1+0.001xFc^2^\l^3^/sin(2\q)]^-1/4^
_refine_ls_extinction_method 'SHELXL97 (Sheldrick, 2008)'
_refine_ls_goodness_of_fit_ref 1.063
_refine_ls_hydrogen_treatment mixed
_refine_ls_matrix_type full
_refine_ls_number_parameters 197
_refine_ls_number_reflns 3421
_refine_ls_number_restraints 0
_refine_ls_restrained_S_all 1.063
_refine_ls_R_factor_all 0.0481
_refine_ls_R_factor_gt 0.0400
_refine_ls_shift/su_max 0.015
_refine_ls_shift/su_mean 0.001
_refine_ls_structure_factor_coef Fsqd
_refine_ls_weighting_details 'calc w=1/[\s^2^(Fo^2^)+(0.0587P)^2^+0.1813P] where P=(Fo^2^+2Fc^2^)/3'
_refine_ls_weighting_scheme calc
_refine_ls_wR_factor_gt 0.1089
_refine_ls_wR_factor_ref 0.1147
_reflns_number_gt 2951
_reflns_number_total 3421
_reflns_threshold_expression I>2sigma(I)
_cod_data_source_file jh2329.cif
_cod_data_source_block I
_cod_original_cell_volume 748.3(3)
_cod_database_code 2231955
_cod_database_fobs_code 2231955

loop_
_symmetry_equiv_pos_as_xyz
'x, y, z'
'-x, -y, -z'

loop_
_atom_site_type_symbol
_atom_site_label
_atom_site_fract_x
_atom_site_fract_y
_atom_site_fract_z
_atom_site_U_iso_or_equiv
_atom_site_adp_type
_atom_site_calc_flag
_atom_site_refinement_flags
_atom_site_occupancy
_atom_site_symmetry_multiplicity
C C1 0.5316(3) 0.4244(2) 0.3073(3) 0.0732(7) Uani d . 1 1
H H1A 0.5825 0.4690 0.2607 0.110 Uiso calc R 1 1
H H1B 0.6194 0.4366 0.4096 0.110 Uiso calc R 1 1
H H1C 0.4552 0.4746 0.3232 0.110 Uiso calc R 1 1
N N1 0.14101(18) -0.21478(16) -0.12073(17) 0.0374(3) Uani d . 1 1
O O1 0.29693(16) -0.24956(14) 0.32982(15) 0.0444(3) Uani d . 1 1
S S1 0.13241(5) -0.27559(4) 0.31891(4) 0.03323(14) Uani d . 1 1
C C2 0.4338(2) 0.2567(2) 0.1950(2) 0.0487(4) Uani d . 1 1
O O2 0.10384(18) -0.37468(13) 0.38791(16) 0.0482(3) Uani d . 1 1
C C3 0.3514(3) 0.2034(2) 0.0300(3) 0.0649(6) Uani d . 1 1
H H3 0.3587 0.2722 -0.0123 0.078 Uiso d R 1 1
O O3 -0.00765(16) -0.32258(14) 0.15568(14) 0.0466(3) Uani d . 1 1
C C4 0.2579(3) 0.0502(2) -0.0752(2) 0.0590(6) Uani d . 1 1
H H4 0.2035 0.0167 -0.1865 0.071 Uiso d R 1 1
O O4 0.26401(18) 0.60704(17) 0.02223(18) 0.0468(3) Uani d . 1 1
C C5 0.2464(2) -0.05151(19) -0.0131(2) 0.0369(4) Uani d . 1 1
C C6 0.3283(2) -0.0021(2) 0.1516(2) 0.0442(4) Uani d . 1 1
H H6 0.3209 -0.0714 0.1933 0.053 Uiso d R 1 1
C C7 0.4220(3) 0.1516(2) 0.2548(2) 0.0495(5) Uani d . 1 1
H H7 0.4779 0.1848 0.3661 0.059 Uiso d R 1 1
C C9 0.1372(3) -0.2773(2) -0.2766(2) 0.0580(5) Uani d . 1 1
H H9A 0.0704 -0.2369 -0.3454 0.087 Uiso calc R 1 1
H H9B 0.0872 -0.3868 -0.3291 0.087 Uiso calc R 1 1
H H9C 0.2515 -0.2485 -0.2556 0.087 Uiso calc R 1 1
C C10 -0.0362(3) -0.2446(2) -0.1518(3) 0.0573(5) Uani d . 1 1
H H10A -0.0325 -0.2135 -0.0508 0.086 Uiso calc R 1 1
H H10B -0.1006 -0.3519 -0.2186 0.086 Uiso calc R 1 1
H H10C -0.0897 -0.1877 -0.2060 0.086 Uiso calc R 1 1
C C11 0.2843(2) 0.02932(18) 0.5176(2) 0.0371(4) Uani d . 1 1
H H11 0.3775 0.0157 0.5088 0.045 Uiso d R 1 1
C C15 -0.00608(18) -0.07490(15) 0.45203(17) 0.0275(3) Uani d . 1 1
C C16 0.13837(19) -0.09301(16) 0.43905(17) 0.0294(3) Uani d . 1 1
C C17 -0.1605(2) -0.19878(17) 0.37400(19) 0.0350(3) Uani d . 1 1
H H17 -0.1695 -0.2968 0.3124 0.042 Uiso d R 1 1
C C18 -0.2949(2) -0.17579(18) 0.3883(2) 0.0412(4) Uani d . 1 1
H H18 -0.3954 -0.2581 0.3351 0.049 Uiso d R 1 1
H H10 0.186(3) -0.267(2) -0.068(2) 0.043(5) Uiso d . 1 1
H H4A 0.268(3) 0.640(3) 0.111(4) 0.073(8) Uiso d . 1 1
H H4B 0.187(3) 0.519(3) -0.036(3) 0.075(8) Uiso d . 1 1

loop_
_atom_site_aniso_label
_atom_site_aniso_U_11
_atom_site_aniso_U_22
_atom_site_aniso_U_33
_atom_site_aniso_U_12
_atom_site_aniso_U_13
_atom_site_aniso_U_23
C1 0.0718(15) 0.0389(11) 0.0853(17) 0.0116(10) 0.0304(13) 0.0197(11)
N1 0.0403(8) 0.0372(7) 0.0359(7) 0.0127(6) 0.0197(6) 0.0179(6)
O1 0.0425(7) 0.0480(7) 0.0438(7) 0.0180(5) 0.0269(6) 0.0144(6)
S1 0.0390(2) 0.0300(2) 0.0306(2) 0.01212(16) 0.01956(17) 0.01138(16)
C2 0.0452(10) 0.0376(9) 0.0546(11) 0.0129(8) 0.0207(9) 0.0190(8)
O2 0.0708(9) 0.0355(6) 0.0547(8) 0.0226(6) 0.0408(7) 0.0247(6)
C3 0.0811(16) 0.0455(11) 0.0614(13) 0.0120(10) 0.0263(12) 0.0354(10)
O3 0.0474(7) 0.0445(7) 0.0310(6) 0.0119(5) 0.0147(5) 0.0084(5)
C4 0.0767(14) 0.0477(11) 0.0410(10) 0.0108(10) 0.0198(10) 0.0266(9)
O4 0.0493(8) 0.0446(8) 0.0410(7) 0.0129(6) 0.0218(6) 0.0170(6)
C5 0.0387(8) 0.0366(8) 0.0355(8) 0.0126(7) 0.0177(7) 0.0186(7)
C6 0.0547(11) 0.0397(9) 0.0390(9) 0.0147(8) 0.0212(8) 0.0231(8)
C7 0.0532(11) 0.0429(10) 0.0383(9) 0.0118(8) 0.0155(8) 0.0163(8)
C9 0.0728(14) 0.0515(11) 0.0478(11) 0.0116(10) 0.0390(11) 0.0138(9)
C10 0.0454(11) 0.0502(11) 0.0707(14) 0.0124(9) 0.0332(10) 0.0187(10)
C11 0.0299(8) 0.0354(8) 0.0457(9) 0.0086(6) 0.0218(7) 0.0159(7)
C15 0.0293(7) 0.0249(7) 0.0263(7) 0.0061(5) 0.0135(6) 0.0120(6)
C16 0.0325(7) 0.0273(7) 0.0286(7) 0.0095(6) 0.0161(6) 0.0127(6)
C17 0.0341(8) 0.0242(7) 0.0382(8) 0.0047(6) 0.0168(7) 0.0099(6)
C18 0.0314(8) 0.0292(8) 0.0512(10) 0.0013(6) 0.0193(7) 0.0121(7)

loop_
_atom_type_symbol
_atom_type_description
_atom_type_scat_dispersion_real
_atom_type_scat_dispersion_imag
_atom_type_scat_source
C C 0.0033 0.0016 'International Tables Vol C Tables 4.2.6.8 and 6.1.1.4'
H H 0.0000 0.0000 'International Tables Vol C Tables 4.2.6.8 and 6.1.1.4'
N N 0.0061 0.0033 'International Tables Vol C Tables 4.2.6.8 and 6.1.1.4'
O O 0.0106 0.0060 'International Tables Vol C Tables 4.2.6.8 and 6.1.1.4'
S S 0.1246 0.1234 'International Tables Vol C Tables 4.2.6.8 and 6.1.1.4'

loop_
_geom_angle_atom_site_label_1
_geom_angle_atom_site_label_2
_geom_angle_atom_site_label_3
_geom_angle_site_symmetry_1
_geom_angle_site_symmetry_3
_geom_angle
C2 C1 H1A . . 109.5
C2 C1 H1B . . 109.5
H1A C1 H1B . . 109.5
C2 C1 H1C . . 109.5
H1A C1 H1C . . 109.5
H1B C1 H1C . . 109.5
C5 N1 C9 . . 114.42(14)
C5 N1 C10 . . 111.22(14)
C9 N1 C10 . . 110.28(16)
C5 N1 H10 . . 107.1(13)
C9 N1 H10 . . 107.0(13)
C10 N1 H10 . . 106.4(13)
O2 S1 O3 . . 113.10(9)
O2 S1 O1 . . 113.24(8)
O3 S1 O1 . . 112.12(8)
O2 S1 C16 . . 106.42(7)
O3 S1 C16 . . 105.32(8)
O1 S1 C16 . . 105.85(8)
C3 C2 C7 . . 117.88(17)
C3 C2 C1 . . 121.06(19)
C7 C2 C1 . . 121.1(2)
C2 C3 C4 . . 121.90(18)
C2 C3 H3 . . 119.0
C4 C3 H3 . . 119.1
C5 C4 C3 . . 119.14(18)
C5 C4 H4 . . 120.4
C3 C4 H4 . . 120.4
H4A O4 H4B . . 105(2)
C4 C5 C6 . . 120.44(17)
C4 C5 N1 . . 121.04(15)
C6 C5 N1 . . 118.48(15)
C5 C6 C7 . . 119.50(16)
C5 C6 H6 . . 120.3
C7 C6 H6 . . 120.3
C6 C7 C2 . . 121.13(17)
C6 C7 H7 . . 119.4
C2 C7 H7 . . 119.4
N1 C9 H9A . . 109.5
N1 C9 H9B . . 109.5
H9A C9 H9B . . 109.5
N1 C9 H9C . . 109.5
H9A C9 H9C . . 109.5
H9B C9 H9C . . 109.5
N1 C10 H10A . . 109.5
N1 C10 H10B . . 109.5
H10A C10 H10B . . 109.5
N1 C10 H10C . . 109.5
H10A C10 H10C . . 109.5
H10B C10 H10C . . 109.5
C16 C11 C18 . 2_556 120.47(15)
C16 C11 H11 . . 119.8
C18 C11 H11 2_556 . 119.8
C17 C15 C16 . . 122.94(13)
C17 C15 C15 . 2_556 118.74(17)
C16 C15 C15 . 2_556 118.32(16)
C11 C16 C15 . . 120.69(14)
C11 C16 S1 . . 118.17(12)
C15 C16 S1 . . 121.14(11)
C18 C17 C15 . . 120.86(15)
C18 C17 H17 . . 119.6
C15 C17 H17 . . 119.6
C17 C18 C11 . 2_556 120.91(15)
C17 C18 H18 . . 119.5
C11 C18 H18 2_556 . 119.5

loop_
_geom_bond_atom_site_label_1
_geom_bond_atom_site_label_2
_geom_bond_site_symmetry_2
_geom_bond_distance
C1 C2 . 1.506(3)
C1 H1A . 0.9600
C1 H1B . 0.9600
C1 H1C . 0.9600
N1 C5 . 1.478(2)
N1 C9 . 1.490(2)
N1 C10 . 1.492(2)
N1 H10 . 0.89(2)
O1 S1 . 1.4562(13)
S1 O2 . 1.4430(13)
S1 O3 . 1.4548(15)
S1 C16 . 1.7883(16)
C2 C3 . 1.374(3)
C2 C7 . 1.386(3)
C3 C4 . 1.384(3)
C3 H3 . 0.9299
C4 C5 . 1.373(2)
C4 H4 . 0.9300
O4 H4A . 0.84(3)
O4 H4B . 0.85(3)
C5 C6 . 1.376(2)
C6 C7 . 1.385(3)
C6 H6 . 0.9300
C7 H7 . 0.9300
C9 H9A . 0.9600
C9 H9B . 0.9600
C9 H9C . 0.9600
C10 H10A . 0.9600
C10 H10B . 0.9600
C10 H10C . 0.9600
C11 C16 . 1.364(2)
C11 C18 2_556 1.406(2)
C11 H11 . 0.9300
C15 C17 . 1.422(2)
C15 C16 . 1.432(2)
C15 C15 2_556 1.432(3)
C17 C18 . 1.358(2)
C17 H17 . 0.9300
C18 C11 2_556 1.406(2)
C18 H18 . 0.9300

loop_
_geom_hbond_atom_site_label_D
_geom_hbond_atom_site_label_H
_geom_hbond_atom_site_label_A
_geom_hbond_site_symmetry_A
_geom_hbond_distance_DH
_geom_hbond_distance_HA
_geom_hbond_distance_DA
_geom_hbond_angle_DHA
O4 H4B O3 2 0.85(3) 1.93(3) 2.778(3) 176(3)
O4 H4B S1 2 0.85(3) 2.96(3) 3.753(3) 157(2)
N1 H10 O4 1_545 0.89(2) 1.84(2) 2.723(2) 174.2(19)
O4 H4A O1 1_565 0.84(3) 2.01(3) 2.846(2) 171(2)
O4 H4A S1 1_565 0.84(3) 2.87(3) 3.6569(18) 156(2)
